data_2101566
loop_
_publ_author_name
'N\"ather, C.'
'Nagel, N.'
'Bock, H.'
'Seitz, W.'
'Havlas, Z.'

_publ_section_title
;
 Structural, kinetic and thermodynamic aspects of the conformational
 dimorphism of diethyl 3,6-dibromo-2,5-dihydroxyterephthalate
;
_journal_issue 4
_journal_name_full 'Acta Crystallographica Section B'
_journal_page_first 697
_journal_page_last 706
_journal_paper_doi 10.1107/S0108768196003187
_journal_volume 52
_journal_year 1996
_chemical_formula_sum 'C12 H12 Br2 O6'
_chemical_formula_weight 412.04
_chemical_name_systematic
;
 ?
;
_space_group_IT_number 14
_symmetry_cell_setting monoclinic
_symmetry_space_group_name_Hall '-P 2ybc'
_symmetry_space_group_name_H-M 'P 1 21/c 1'
_audit_creation_method SHELXL
_cell_angle_alpha 90.00
_cell_angle_beta 113.440(10)
_cell_angle_gamma 90.00
_cell_formula_units_Z 4
_cell_length_a 8.2670(10)
_cell_length_b 25.037(4)
_cell_length_c 7.5260(10)
_cell_measurement_reflns_used 112
_cell_measurement_temperature 293(2)
_cell_measurement_theta_max 19
_cell_measurement_theta_min 15
_cell_volume 1429.2(4)
_computing_cell_refinement 'STOE DIF-4'
_computing_data_collection 'STOE DIF-4'
_computing_data_reduction 'STOE REDU-4'
_computing_molecular_graphics 'SHELXTL PC'
_computing_publication_material 'SHELXTL CIFTAB'
_computing_structure_refinement 'SHELXL-93 (Sheldrick, 1993)'
_computing_structure_solution 'SHELXS-86 (Sheldrick, 1990)'
_diffrn_ambient_temperature 293(2)
_diffrn_measurement_device 'STOE AED-II'
_diffrn_measurement_method \q/2\q
_diffrn_radiation_monochromator graphite
_diffrn_radiation_source 'fine-focus sealed tube'
_diffrn_radiation_type MoK\a
_diffrn_radiation_wavelength 0.71073
_diffrn_reflns_av_R_equivalents 0.0197
_diffrn_reflns_av_sigmaI/netI 0.0271
_diffrn_reflns_limit_h_max 11
_diffrn_reflns_limit_h_min 0
_diffrn_reflns_limit_k_max 29
_diffrn_reflns_limit_k_min -33
_diffrn_reflns_limit_l_max 9
_diffrn_reflns_limit_l_min -10
_diffrn_reflns_number 7088
_diffrn_reflns_theta_max 30.03
_diffrn_reflns_theta_min 1.63
_diffrn_standards_decay_% <1
_diffrn_standards_interval_time 120
_diffrn_standards_number 4
_exptl_absorpt_coefficient_mu 5.693
_exptl_absorpt_correction_T_max 0.660
_exptl_absorpt_correction_T_min 0.475
_exptl_absorpt_correction_type '\y scans (Sheldrick, 1990)'
_exptl_crystal_colour 'colourless/light violet'
_exptl_crystal_density_diffrn 1.915
_exptl_crystal_density_meas ?
_exptl_crystal_description prism
_exptl_crystal_F_000 808
_exptl_crystal_size_max 0.5
_exptl_crystal_size_mid 0.4
_exptl_crystal_size_min 0.3
_refine_diff_density_max 0.553
_refine_diff_density_min -0.926
_refine_ls_extinction_method none
_refine_ls_goodness_of_fit_all 1.045
_refine_ls_goodness_of_fit_obs 1.106
_refine_ls_hydrogen_treatment 'H atoms treated using a riding model'
_refine_ls_matrix_type full
_refine_ls_number_parameters 189
_refine_ls_number_reflns 4124
_refine_ls_number_restraints 0
_refine_ls_restrained_S_all 1.049
_refine_ls_restrained_S_obs 1.106
_refine_ls_R_factor_all 0.0686
_refine_ls_R_factor_obs 0.0393
_refine_ls_shift/esd_max -0.001
_refine_ls_shift/esd_mean 0.000
_refine_ls_structure_factor_coef Fsqd
_refine_ls_weighting_details 'w = 1/[\s^2^(Fo^2^)+(0.0792P)^2^+0.8769P] where P=(Fo^2^+2Fc^2^)/3'
_refine_ls_weighting_scheme calc
_refine_ls_wR_factor_all 0.1353
_refine_ls_wR_factor_obs 0.1176
_reflns_number_observed 2850
_reflns_number_total 4126
_reflns_observed_criterion >2sigma(I)
_cod_data_source_file se0188.cif
_cod_data_source_block II
_cod_depositor_comments
;
The following automatic conversions were performed:

'_refine_ls_weighting_scheme' value 'calc w =
1/[\s^2^(Fo^2^)+(0.0792P)^2^+0.8769P] where P=(Fo^2^+2Fc^2^)/3' was
changed to 'calc'. New tag '_refine_ls_weighting_details' was
created. The value of the new tag was set to 'w =
1/[\s^2^(Fo^2^)+(0.0792P)^2^+0.8769P] where P=(Fo^2^+2Fc^2^)/3'.

Automatic conversion script
Id: cif_fix_values 3143 2015-03-26 13:38:13Z robertas 
;
_cod_original_cell_volume 1429.2(3)
_cod_original_sg_symbol_H-M 'P 21/c'
_cod_database_code 2101566

loop_
_symmetry_equiv_pos_as_xyz
'x, y, z'
'-x, y+1/2, -z+1/2'
'-x, -y, -z'
'x, -y-1/2, z-1/2'

loop_
_atom_site_aniso_label
_atom_site_aniso_U_11
_atom_site_aniso_U_22
_atom_site_aniso_U_33
_atom_site_aniso_U_12
_atom_site_aniso_U_13
_atom_site_aniso_U_23
Br1 0.0539(2) 0.0352(2) 0.0695(3) 0.00467(14) 0.0319(2) 0.0023(2)
Br2 0.0510(2) 0.0415(2) 0.0699(3) 0.00730(15) 0.0275(2) 0.0050(2)
O1 0.0367(12) 0.0351(12) 0.074(2) 0.0046(10) 0.0307(12) 0.0019(12)
O2 0.0481(15) 0.0392(14) 0.104(3) -0.0023(11) 0.048(2) -0.0038(14)
O3 0.0440(13) 0.0332(12) 0.069(2) -0.0037(10) 0.0307(12) -0.0036(11)
O4 0.0319(11) 0.0416(13) 0.062(2) 0.0034(9) 0.0239(11) 0.0031(11)
O5 0.055(2) 0.0487(15) 0.051(2) -0.0123(12) 0.0177(13) -0.0060(12)
O6 0.0548(15) 0.0455(14) 0.0465(13) -0.0148(11) 0.0268(12) -0.0006(11)
C1 0.0369(15) 0.0297(14) 0.036(2) 0.0012(11) 0.0181(12) 0.0022(11)
C2 0.0344(14) 0.0330(15) 0.042(2) 0.0026(11) 0.0201(12) 0.0008(12)
C3 0.038(2) 0.0285(13) 0.040(2) 0.0043(11) 0.0185(13) 0.0026(11)
C4 0.0369(15) 0.0320(14) 0.036(2) -0.0001(11) 0.0177(12) 0.0010(11)
C5 0.0333(14) 0.036(2) 0.037(2) 0.0018(11) 0.0176(12) 0.0003(12)
C6 0.0349(14) 0.0295(13) 0.0330(14) 0.0034(11) 0.0155(12) 0.0018(11)
C7 0.0369(15) 0.0323(15) 0.042(2) 0.0000(12) 0.0176(13) 0.0015(12)
C8 0.043(2) 0.035(2) 0.054(2) -0.0072(13) 0.018(2) -0.0016(14)
C9 0.064(2) 0.033(2) 0.067(2) 0.001(2) 0.027(2) 0.002(2)
C10 0.0355(15) 0.0313(14) 0.047(2) 0.0005(12) 0.0192(13) 0.0015(13)
C11 0.070(3) 0.046(2) 0.074(3) -0.013(2) 0.046(2) 0.003(2)
C12 0.120(5) 0.070(3) 0.088(4) -0.023(3) 0.074(4) -0.003(3)

loop_
_atom_site_label
_atom_site_fract_x
_atom_site_fract_y
_atom_site_fract_z
_atom_site_U_iso_or_equiv
_atom_site_thermal_displace_type
_atom_site_calc_flag
_atom_site_refinement_flags
_atom_site_occupancy
_atom_site_type_symbol
Br1 -0.21176(5) -0.055462(14) -0.10064(6) 0.05055(14) Uani d . 1 Br
Br2 0.06988(5) -0.30089(2) -0.04748(6) 0.05305(14) Uani d . 1 Br
O1 -0.4172(3) -0.15299(10) -0.1047(4) 0.0457(6) Uani d . 1 O
H01 -0.4863(18) -0.1779(8) -0.147(9) 0.09(2) Uiso calc R 1 H
O2 -0.4689(4) -0.25235(11) -0.0697(5) 0.0582(8) Uani d . 1 O
O3 -0.2925(3) -0.31227(10) -0.1148(4) 0.0462(6) Uani d . 1 O
O4 0.2539(3) -0.19808(10) -0.0435(4) 0.0434(5) Uani d . 1 O
H04 0.275(2) -0.23012(10) -0.042(8) 0.071(16) Uiso calc R 1 H
O5 0.2469(4) -0.07049(12) 0.0617(4) 0.0524(6) Uani d . 1 O
O6 0.1416(4) -0.08794(11) -0.2568(4) 0.0468(6) Uani d . 1 O
C1 -0.2016(4) -0.22187(12) -0.0816(4) 0.0331(6) Uani d . 1 C
C2 -0.2555(4) -0.16802(13) -0.0893(5) 0.0347(6) Uani d . 1 C
C3 -0.1392(4) -0.12712(12) -0.0870(5) 0.0342(6) Uani d . 1 C
C4 0.0279(4) -0.13818(12) -0.0762(5) 0.0340(6) Uani d . 1 C
C5 0.0848(4) -0.19098(13) -0.0623(5) 0.0343(6) Uani d . 1 C
C6 -0.0292(4) -0.23232(12) -0.0679(4) 0.0319(6) Uani d . 1 C
C7 -0.3331(4) -0.26337(13) -0.0889(5) 0.0363(6) Uani d . 1 C
C8 -0.4160(5) -0.35488(14) -0.1202(6) 0.0443(8) Uani d . 1 C
H8A -0.5283(5) -0.34958(14) -0.2283(6) 0.049(8) Uiso calc R 1 H
H8B -0.4357(5) -0.35502(14) -0.0014(6) 0.049(8) Uiso calc R 1 H
C9 -0.3355(6) -0.40589(15) -0.1421(7) 0.0545(9) Uani d . 1 C
H9A -0.4128(6) -0.43490(15) -0.1462(7) 0.078(10) Uiso calc R 1 H
H9B -0.2246(6) -0.41063(15) -0.0342(7) 0.078(10) Uiso calc R 1 H
H9C -0.3168(6) -0.40522(15) -0.2600(7) 0.078(10) Uiso calc R 1 H
C10 0.1528(4) -0.09444(13) -0.0773(5) 0.0370(6) Uani d . 1 C
C11 0.2599(6) -0.0487(2) -0.2846(7) 0.0578(11) Uani d . 1 C
H11A 0.3803(6) -0.0552(2) -0.1944(7) 0.088(13) Uiso calc R 1 H
H11B 0.2267(6) -0.0129(2) -0.2625(7) 0.088(13) Uiso calc R 1 H
C12 0.2452(10) -0.0540(2) -0.4864(10) 0.083(2) Uani d . 1 C
H12A 0.3219(10) -0.0286(2) -0.5093(10) 0.18(3) Uiso calc R 1 H
H12B 0.1257(10) -0.0473(2) -0.5744(10) 0.18(3) Uiso calc R 1 H
H12C 0.2786(10) -0.0895(2) -0.5066(10) 0.18(3) Uiso calc R 1 H

loop_
_atom_type_symbol
_atom_type_description
_atom_type_scat_dispersion_real
_atom_type_scat_dispersion_imag
_atom_type_scat_source
C C 0.0033 0.0016 'International Tables Vol C Tables 4.2.6.8 and 6.1.1.4'
H H 0.0000 0.0000 'International Tables Vol C Tables 4.2.6.8 and 6.1.1.4'
O O 0.0106 0.0060 'International Tables Vol C Tables 4.2.6.8 and 6.1.1.4'
Br Br -0.2901 2.4595 'International Tables Vol C Tables 4.2.6.8 and 6.1.1.4'

loop_
_geom_angle_atom_site_label_1
_geom_angle_atom_site_label_2
_geom_angle_atom_site_label_3
_geom_angle
_geom_angle_publ_flag
C7 O3 C8 118.0(3) yes
C10 O6 C11 116.7(3) yes
C6 C1 C2 118.2(3) yes
C6 C1 C7 125.0(3) yes
C2 C1 C7 116.8(3) yes
O1 C2 C3 116.7(3) yes
O1 C2 C1 123.7(3) yes
C3 C2 C1 119.5(3) yes
C4 C3 C2 121.4(3) yes
C4 C3 Br1 119.0(2) yes
C2 C3 Br1 119.6(2) yes
C3 C4 C5 119.7(3) yes
C3 C4 C10 121.7(3) yes
C5 C4 C10 118.6(3) yes
O4 C5 C6 124.2(3) yes
O4 C5 C4 115.7(3) yes
C6 C5 C4 120.0(3) yes
C5 C6 C1 121.1(3) yes
C5 C6 Br2 114.2(2) yes
C1 C6 Br2 124.7(2) yes
O2 C7 O3 122.2(3) yes
O2 C7 C1 122.1(3) yes
O3 C7 C1 115.7(3) yes
O3 C8 C9 107.0(3) yes
O5 C10 O6 126.2(3) yes
O5 C10 C4 124.9(3) yes
O6 C10 C4 108.9(3) yes
O6 C11 C12 107.5(4) yes

loop_
_geom_bond_atom_site_label_1
_geom_bond_atom_site_label_2
_geom_bond_distance
_geom_bond_publ_flag
Br1 C3 1.881(3) yes
Br2 C6 1.882(3) yes
O1 C2 1.348(4) yes
O2 C7 1.220(4) yes
O3 C7 1.304(4) yes
O3 C8 1.466(4) yes
O4 C5 1.360(4) yes
O5 C10 1.188(4) yes
O6 C10 1.327(4) yes
O6 C11 1.460(4) yes
C1 C6 1.412(4) yes
C1 C2 1.414(4) yes
C1 C7 1.489(4) yes
C2 C3 1.400(4) yes
C3 C4 1.379(4) yes
C4 C5 1.393(4) yes
C4 C10 1.508(4) yes
C5 C6 1.389(4) yes
C8 C9 1.480(5) yes
C11 C12 1.481(7) yes

loop_
_geom_torsion_atom_site_label_1
_geom_torsion_atom_site_label_2
_geom_torsion_atom_site_label_3
_geom_torsion_atom_site_label_4
_geom_torsion_site_symmetry_3
_geom_torsion_site_symmetry_4
_geom_torsion
_geom_torsion_publ_flag
C6 C1 C2 O1 . . 179.2(3) no
C7 C1 C2 O1 . . -0.8(5) no
C6 C1 C2 C3 . . 1.3(5) no
C7 C1 C2 C3 . . -178.7(3) no
O1 C2 C3 C4 . . -178.5(3) no
C1 C2 C3 C4 . . -0.4(5) no
O1 C2 C3 Br1 . . 1.1(4) no
C1 C2 C3 Br1 . . 179.1(2) no
C2 C3 C4 C5 . . -1.6(5) no
Br1 C3 C4 C5 . . 178.8(2) no
C2 C3 C4 C10 . . 178.9(3) no
Br1 C3 C4 C10 . . -0.7(4) no
C3 C4 C5 O4 . . -177.1(3) no
C10 C4 C5 O4 . . 2.4(4) no
C3 C4 C5 C6 . . 2.8(5) no
C10 C4 C5 C6 . . -177.7(3) no
O4 C5 C6 C1 . . 178.0(3) no
C4 C5 C6 C1 . . -2.0(5) no
O4 C5 C6 Br2 . . -0.1(4) no
C4 C5 C6 Br2 . . 180.0(2) no
C2 C1 C6 C5 . . -0.1(5) no
C7 C1 C6 C5 . . 179.9(3) no
C2 C1 C6 Br2 . . 177.8(2) no
C7 C1 C6 Br2 . . -2.3(5) no
C8 O3 C7 O2 . . -0.1(5) no
C8 O3 C7 C1 . . 179.1(3) no
C6 C1 C7 O2 . . 168.1(3) no
C2 C1 C7 O2 . . -12.0(5) no
C6 C1 C7 O3 . . -11.1(5) no
C2 C1 C7 O3 . . 168.8(3) no
C7 O3 C8 C9 . . -177.5(3) no
C11 O6 C10 O5 . . 1.9(5) no
C11 O6 C10 C4 . . -177.2(3) no
C3 C4 C10 O5 . . 85.0(5) no
C5 C4 C10 O5 . . -94.5(4) no
C3 C4 C10 O6 . . -95.9(4) no
C5 C4 C10 O6 . . 84.6(4) no
C10 O6 C11 C12 . . 171.3(4) no
C1 C2 O1 H01 . . -20.(5) no
C6 C5 O4 H04 . . 3.(4) no
C2 O1 H01 O4 . 1_455 145.(2) no
O1 H01 O4 C5 1_455 1_455 87.(6) no
C2 O1 H01 O2 . . 49.(6) no
O1 H01 O2 C7 . . -57.(5) no
C5 O4 H04 Br2 . . -4.(6) no
O4 H04 Br2 C6 . . 3.(5) no
C5 O4 H04 O2 . 1_655 169.(2) no
O4 H04 O2 C7 1_655 1_655 -5.E1(3) no

loop_
_cod_related_entry_id
_cod_related_entry_database
_cod_related_entry_code
1 ChemSpider 21140809
